data_4105023
loop_
_publ_author_name
'Catherine Hulot'
'Shadi Amiri'
'Ga\"elle Blond'
'Peter R. Schreiner'
'Jean Suffert'

_publ_section_title
;
 Understanding the Torquoselectivity in 8\p-Electrocyclic Cascade
 Reactions: Synthesis of Fenestradienes versus Cyclooctatrienes
;
_journal_name_full 'Journal of the American Chemical Society'
_journal_page_first 13387
_journal_page_last 13398
_journal_paper_doi 10.1021/ja903914r
_journal_volume 131
_journal_year 2009
_chemical_formula_moiety 'C21 H30 O4'
_chemical_formula_sum 'C21 H30 O4'
_chemical_formula_weight 346.45
_chemical_name_systematic
;
 ?
;
_space_group_IT_number 14
_symmetry_cell_setting monoclinic
_symmetry_space_group_name_Hall '-P 2ybc'
_symmetry_space_group_name_H-M 'P 1 21/c 1'
_atom_sites_solution_hydrogens geom
_atom_sites_solution_primary direct
_atom_sites_solution_secondary difmap
_audit_creation_method SHELXL-97
_cell_angle_alpha 90.00
_cell_angle_beta 100.360(2)
_cell_angle_gamma 90.00
_cell_formula_units_Z 4
_cell_length_a 8.2890(3)
_cell_length_b 21.1559(7)
_cell_length_c 10.7607(4)
_cell_measurement_reflns_used 6659
_cell_measurement_temperature 173(2)
_cell_measurement_theta_max 27.485
_cell_measurement_theta_min 0.998
_cell_volume 1856.25(11)
_computing_cell_refinement 'Denzo (Nonius B.V., 1998)'
_computing_data_collection 'Collect (Nonius B.V., 1998)'
_computing_data_reduction 'Denzo (Nonius B.V., 1998)'
_computing_molecular_graphics 'PLATON 98 (Spek, 1998)'
_computing_publication_material 'SHELXL-97 (Sheldrick, 1997)'
_computing_structure_refinement 'SHELXL-97 (Sheldrick, 1997)'
_computing_structure_solution 'SHELXS-97 (Sheldrick, 1997)'
_diffrn_ambient_temperature 173(2)
_diffrn_measured_fraction_theta_full 0.998
_diffrn_measured_fraction_theta_max 0.998
_diffrn_measurement_device_type KappaCCD
_diffrn_measurement_method 'phi and omega scans'
_diffrn_radiation_monochromator graphite
_diffrn_radiation_source 'fine-focus sealed tube'
_diffrn_radiation_type MoK\a
_diffrn_radiation_wavelength 0.71073
_diffrn_reflns_av_R_equivalents 0.0244
_diffrn_reflns_av_sigmaI/netI 0.0475
_diffrn_reflns_limit_h_max 10
_diffrn_reflns_limit_h_min -10
_diffrn_reflns_limit_k_max 24
_diffrn_reflns_limit_k_min -27
_diffrn_reflns_limit_l_max 13
_diffrn_reflns_limit_l_min -13
_diffrn_reflns_number 7115
_diffrn_reflns_theta_full 27.48
_diffrn_reflns_theta_max 27.48
_diffrn_reflns_theta_min 1.93
_exptl_absorpt_coefficient_mu 0.084
_exptl_absorpt_correction_type none
_exptl_crystal_colour colorless
_exptl_crystal_density_diffrn 1.240
_exptl_crystal_description plate
_exptl_crystal_F_000 752
_exptl_crystal_size_max 0.40
_exptl_crystal_size_mid 0.20
_exptl_crystal_size_min 0.15
_refine_diff_density_max 0.243
_refine_diff_density_min -0.242
_refine_diff_density_rms 0.048
_refine_ls_extinction_method none
_refine_ls_goodness_of_fit_ref 1.023
_refine_ls_hydrogen_treatment mixed
_refine_ls_matrix_type full
_refine_ls_number_parameters 238
_refine_ls_number_reflns 4242
_refine_ls_number_restraints 0
_refine_ls_restrained_S_all 1.023
_refine_ls_R_factor_all 0.0687
_refine_ls_R_factor_gt 0.0444
_refine_ls_shift/su_max 0.000
_refine_ls_shift/su_mean 0.000
_refine_ls_structure_factor_coef Fsqd
_refine_ls_weighting_details 'calc w=1/[\s^2^(Fo^2^)+(0.0505P)^2^+0.3478P] where P=(Fo^2^+2Fc^2^)/3'
_refine_ls_weighting_scheme calc
_refine_ls_wR_factor_gt 0.0995
_refine_ls_wR_factor_ref 0.1097
_reflns_number_gt 3164
_reflns_number_total 4242
_reflns_threshold_expression I>2sigma(I)
_cod_data_source_file ja903914r_si_001.cif
_cod_data_source_block suff1
_cod_original_sg_symbol_H-M 'P 21/c'
_cod_database_code 4105023

loop_
_symmetry_equiv_pos_as_xyz
'x, y, z'
'-x, y+1/2, -z+1/2'
'-x, -y, -z'
'x, -y-1/2, z-1/2'

loop_
_atom_site_label
_atom_site_type_symbol
_atom_site_fract_x
_atom_site_fract_y
_atom_site_fract_z
_atom_site_U_iso_or_equiv
_atom_site_adp_type
_atom_site_occupancy
_atom_site_symmetry_multiplicity
_atom_site_calc_flag
_atom_site_refinement_flags
C1 C 0.77352(18) 0.17448(7) 0.41082(14) 0.0256(3) Uani 1 1 d .
H1A H 0.7489 0.2138 0.3613 0.031 Uiso 1 1 calc R
H1B H 0.7985 0.1863 0.5012 0.031 Uiso 1 1 calc R
C2 C 0.62073(18) 0.13271(8) 0.38895(14) 0.0309(4) Uani 1 1 d .
H2A H 0.5239 0.1595 0.3929 0.037 Uiso 1 1 calc R
H2B H 0.6300 0.1017 0.4587 0.037 Uiso 1 1 calc R
C3 C 0.59070(18) 0.09680(7) 0.26348(14) 0.0302(3) Uani 1 1 d .
H3A H 0.4727 0.0859 0.2430 0.036 Uiso 1 1 calc R
H3B H 0.6525 0.0566 0.2759 0.036 Uiso 1 1 calc R
C4 C 0.63736(17) 0.13063(7) 0.14837(13) 0.0256(3) Uani 1 1 d .
H4A H 0.6310 0.1769 0.1605 0.031 Uiso 1 1 calc R
H4B H 0.5571 0.1192 0.0719 0.031 Uiso 1 1 calc R
C5 C 0.81168(16) 0.11330(6) 0.12743(13) 0.0205(3) Uani 1 1 d .
H5 H 0.8210 0.0662 0.1331 0.025 Uiso 1 1 calc R
C6 C 0.86073(16) 0.13301(6) 0.00010(12) 0.0196(3) Uani 1 1 d .
H6 H 0.8901 0.1789 0.0066 0.024 Uiso 1 1 calc R
C7 C 0.72754(17) 0.12450(7) -0.12047(13) 0.0245(3) Uani 1 1 d .
C8 C 0.6548(2) 0.05789(7) -0.13380(15) 0.0349(4) Uani 1 1 d .
H8A H 0.6023 0.0486 -0.0612 0.052 Uiso 1 1 calc R
H8B H 0.7424 0.0271 -0.1370 0.052 Uiso 1 1 calc R
H8C H 0.5732 0.0552 -0.2117 0.052 Uiso 1 1 calc R
C9 C 0.7991(2) 0.14092(8) -0.23770(14) 0.0339(4) Uani 1 1 d .
H9A H 0.7111 0.1417 -0.3119 0.051 Uiso 1 1 calc R
H9B H 0.8807 0.1090 -0.2499 0.051 Uiso 1 1 calc R
H9C H 0.8516 0.1826 -0.2266 0.051 Uiso 1 1 calc R
C10 C 1.01320(18) 0.09710(7) -0.01502(13) 0.0236(3) Uani 1 1 d .
H10 H 0.9965 0.0554 -0.0476 0.028 Uiso 1 1 calc R
C11 C 1.16868(17) 0.11664(7) 0.01168(13) 0.0253(3) Uani 1 1 d .
H11 H 1.2482 0.0886 -0.0109 0.030 Uiso 1 1 calc R
C12 C 1.23134(17) 0.17563(7) 0.07120(13) 0.0226(3) Uani 1 1 d .
H12 H 1.3108 0.1975 0.0341 0.027 Uiso 1 1 calc R
C13 C 1.18760(16) 0.20204(6) 0.17345(12) 0.0204(3) Uani 1 1 d .
C14 C 1.27089(18) 0.26130(7) 0.23325(13) 0.0257(3) Uani 1 1 d .
H14A H 1.1860 0.2938 0.2368 0.031 Uiso 1 1 calc R
H14B H 1.3231 0.2514 0.3212 0.031 Uiso 1 1 calc R
C15 C 1.07249(17) 0.17548(6) 0.24804(12) 0.0197(3) Uani 1 1 d .
C16 C 0.93405(16) 0.13974(6) 0.23428(12) 0.0189(3) Uani 1 1 d .
C17 C 0.92409(17) 0.14435(6) 0.37541(13) 0.0207(3) Uani 1 1 d .
C18 C 1.08182(17) 0.18348(6) 0.38948(12) 0.0212(3) Uani 1 1 d .
H18 H 1.0699 0.2281 0.4170 0.025 Uiso 1 1 calc R
C19 C 1.14382(17) 0.08446(6) 0.48233(13) 0.0227(3) Uani 1 1 d .
C20 C 1.18988(19) 0.06473(7) 0.61890(14) 0.0310(4) Uani 1 1 d .
H20A H 1.1448 0.0951 0.6723 0.047 Uiso 1 1 calc R
H20B H 1.3096 0.0636 0.6432 0.047 Uiso 1 1 calc R
H20C H 1.1451 0.0226 0.6298 0.047 Uiso 1 1 calc R
C21 C 1.21120(19) 0.03972(7) 0.39431(15) 0.0317(4) Uani 1 1 d .
H21A H 1.1698 -0.0030 0.4041 0.048 Uiso 1 1 calc R
H21B H 1.3313 0.0396 0.4151 0.048 Uiso 1 1 calc R
H21C H 1.1762 0.0537 0.3068 0.048 Uiso 1 1 calc R
O1 O 1.20493(12) 0.14803(4) 0.47076(9) 0.0234(2) Uani 1 1 d .
O2 O 0.96886(11) 0.08890(4) 0.45089(9) 0.0218(2) Uani 1 1 d .
O3 O 0.60085(13) 0.16964(5) -0.11048(10) 0.0290(3) Uani 1 1 d .
O4 O 1.39156(13) 0.28716(5) 0.16946(10) 0.0281(3) Uani 1 1 d .
H3O H 0.544(3) 0.1779(9) -0.189(2) 0.059(6) Uiso 1 1 d .
H4O H 1.337(3) 0.3086(10) 0.1062(19) 0.056(6) Uiso 1 1 d .

loop_
_atom_site_aniso_label
_atom_site_aniso_U_11
_atom_site_aniso_U_22
_atom_site_aniso_U_33
_atom_site_aniso_U_23
_atom_site_aniso_U_13
_atom_site_aniso_U_12
C1 0.0272(8) 0.0290(7) 0.0216(7) 0.0007(6) 0.0065(6) 0.0034(6)
C2 0.0235(8) 0.0426(9) 0.0282(8) 0.0056(7) 0.0088(6) 0.0029(7)
C3 0.0213(8) 0.0397(8) 0.0292(8) 0.0058(7) 0.0037(6) -0.0047(7)
C4 0.0173(7) 0.0350(8) 0.0234(7) 0.0034(6) 0.0006(6) 0.0006(6)
C5 0.0176(7) 0.0217(7) 0.0212(7) 0.0013(6) 0.0005(5) -0.0006(5)
C6 0.0178(7) 0.0216(6) 0.0184(7) -0.0018(6) 0.0004(5) 0.0000(5)
C7 0.0216(7) 0.0287(7) 0.0212(7) -0.0025(6) -0.0013(6) 0.0051(6)
C8 0.0299(9) 0.0364(8) 0.0346(9) -0.0096(7) -0.0047(7) -0.0013(7)
C9 0.0331(9) 0.0479(10) 0.0195(8) -0.0017(7) 0.0012(6) 0.0050(7)
C10 0.0253(8) 0.0244(7) 0.0204(7) -0.0019(6) 0.0023(6) 0.0026(6)
C11 0.0215(7) 0.0309(8) 0.0231(7) -0.0012(6) 0.0031(6) 0.0060(6)
C12 0.0172(7) 0.0287(7) 0.0211(7) 0.0052(6) 0.0012(5) -0.0001(6)
C13 0.0174(7) 0.0257(7) 0.0169(7) 0.0048(6) -0.0004(5) -0.0003(5)
C14 0.0253(8) 0.0300(7) 0.0213(7) 0.0028(6) 0.0025(6) -0.0073(6)
C15 0.0211(7) 0.0202(6) 0.0172(7) 0.0009(6) 0.0012(5) 0.0014(5)
C16 0.0191(7) 0.0193(6) 0.0179(7) 0.0011(5) 0.0021(5) 0.0024(5)
C17 0.0217(7) 0.0219(7) 0.0181(7) 0.0017(6) 0.0026(5) -0.0005(5)
C18 0.0226(7) 0.0237(7) 0.0165(7) 0.0014(6) 0.0013(5) -0.0004(5)
C19 0.0183(7) 0.0241(7) 0.0248(7) 0.0027(6) 0.0011(6) -0.0029(5)
C20 0.0290(8) 0.0341(8) 0.0270(8) 0.0090(7) -0.0030(6) -0.0032(7)
C21 0.0289(9) 0.0294(8) 0.0379(9) -0.0017(7) 0.0089(7) 0.0009(6)
O1 0.0232(5) 0.0253(5) 0.0194(5) 0.0034(4) -0.0022(4) -0.0053(4)
O2 0.0186(5) 0.0243(5) 0.0215(5) 0.0055(4) 0.0012(4) -0.0013(4)
O3 0.0256(6) 0.0383(6) 0.0208(5) 0.0000(5) -0.0019(4) 0.0101(5)
O4 0.0237(6) 0.0347(6) 0.0236(5) 0.0085(5) -0.0018(4) -0.0094(4)

loop_
_atom_type_symbol
_atom_type_description
_atom_type_scat_dispersion_real
_atom_type_scat_dispersion_imag
_atom_type_scat_source
C C 0.0033 0.0016 'International Tables Vol C Tables 4.2.6.8 and 6.1.1.4'
H H 0.0000 0.0000 'International Tables Vol C Tables 4.2.6.8 and 6.1.1.4'
O O 0.0106 0.0060 'International Tables Vol C Tables 4.2.6.8 and 6.1.1.4'

loop_
_geom_angle_atom_site_label_1
_geom_angle_atom_site_label_2
_geom_angle_atom_site_label_3
_geom_angle
C17 C1 C2 114.64(12)
C17 C1 H1A 108.6
C2 C1 H1A 108.6
C17 C1 H1B 108.6
C2 C1 H1B 108.6
H1A C1 H1B 107.6
C1 C2 C3 114.96(12)
C1 C2 H2A 108.5
C3 C2 H2A 108.5
C1 C2 H2B 108.5
C3 C2 H2B 108.5
H2A C2 H2B 107.5
C2 C3 C4 117.05(13)
C2 C3 H3A 108.0
C4 C3 H3A 108.0
C2 C3 H3B 108.0
C4 C3 H3B 108.0
H3A C3 H3B 107.3
C3 C4 C5 112.57(12)
C3 C4 H4A 109.1
C5 C4 H4A 109.1
C3 C4 H4B 109.1
C5 C4 H4B 109.1
H4A C4 H4B 107.8
C16 C5 C4 108.74(11)
C16 C5 C6 109.14(11)
C4 C5 C6 117.66(11)
C16 C5 H5 106.9
C4 C5 H5 106.9
C6 C5 H5 106.9
C10 C6 C5 108.48(11)
C10 C6 C7 109.54(11)
C5 C6 C7 116.44(11)
C10 C6 H6 107.3
C5 C6 H6 107.3
C7 C6 H6 107.3
O3 C7 C9 107.95(12)
O3 C7 C8 109.76(12)
C9 C7 C8 109.71(12)
O3 C7 C6 106.21(11)
C9 C7 C6 109.85(12)
C8 C7 C6 113.18(12)
C7 C8 H8A 109.5
C7 C8 H8B 109.5
H8A C8 H8B 109.5
C7 C8 H8C 109.5
H8A C8 H8C 109.5
H8B C8 H8C 109.5
C7 C9 H9A 109.5
C7 C9 H9B 109.5
H9A C9 H9B 109.5
C7 C9 H9C 109.5
H9A C9 H9C 109.5
H9B C9 H9C 109.5
C11 C10 C6 128.04(13)
C11 C10 H10 116.0
C6 C10 H10 116.0
C10 C11 C12 127.93(13)
C10 C11 H11 116.0
C12 C11 H11 116.0
C13 C12 C11 126.21(13)
C13 C12 H12 116.9
C11 C12 H12 116.9
C12 C13 C15 126.06(13)
C12 C13 C14 121.52(12)
C15 C13 C14 112.10(11)
O4 C14 C13 114.80(12)
O4 C14 H14A 108.6
C13 C14 H14A 108.6
O4 C14 H14B 108.6
C13 C14 H14B 108.6
H14A C14 H14B 107.5
C16 C15 C13 140.68(13)
C16 C15 C18 93.50(11)
C13 C15 C18 125.82(12)
C15 C16 C5 137.13(12)
C15 C16 C17 92.94(11)
C5 C16 C17 129.20(12)
O2 C17 C1 110.07(11)
O2 C17 C18 104.85(10)
C1 C17 C18 118.45(11)
O2 C17 C16 116.87(11)
C1 C17 C16 117.99(12)
C18 C17 C16 86.30(10)
O1 C18 C15 117.13(11)
O1 C18 C17 106.21(10)
C15 C18 C17 87.25(10)
O1 C18 H18 114.3
C15 C18 H18 114.3
C17 C18 H18 114.3
O2 C19 O1 105.87(10)
O2 C19 C20 108.44(11)
O1 C19 C20 107.99(11)
O2 C19 C21 111.40(11)
O1 C19 C21 110.60(11)
C20 C19 C21 112.26(12)
C19 C20 H20A 109.5
C19 C20 H20B 109.5
H20A C20 H20B 109.5
C19 C20 H20C 109.5
H20A C20 H20C 109.5
H20B C20 H20C 109.5
C19 C21 H21A 109.5
C19 C21 H21B 109.5
H21A C21 H21B 109.5
C19 C21 H21C 109.5
H21A C21 H21C 109.5
H21B C21 H21C 109.5
C18 O1 C19 108.47(10)
C19 O2 C17 109.56(10)
C7 O3 H3O 109.0(13)
C14 O4 H4O 105.2(13)

loop_
_geom_bond_atom_site_label_1
_geom_bond_atom_site_label_2
_geom_bond_distance
C1 C17 1.5100(19)
C1 C2 1.527(2)
C1 H1A 0.9900
C1 H1B 0.9900
C2 C3 1.530(2)
C2 H2A 0.9900
C2 H2B 0.9900
C3 C4 1.539(2)
C3 H3A 0.9900
C3 H3B 0.9900
C4 C5 1.5459(19)
C4 H4A 0.9900
C4 H4B 0.9900
C5 C16 1.4981(19)
C5 C6 1.5547(19)
C5 H5 1.0000
C6 C10 1.5083(19)
C6 C7 1.5555(19)
C6 H6 1.0000
C7 O3 1.4376(17)
C7 C9 1.528(2)
C7 C8 1.529(2)
C8 H8A 0.9800
C8 H8B 0.9800
C8 H8C 0.9800
C9 H9A 0.9800
C9 H9B 0.9800
C9 H9C 0.9800
C10 C11 1.335(2)
C10 H10 0.9500
C11 C12 1.455(2)
C11 H11 0.9500
C12 C13 1.3409(19)
C12 H12 0.9500
C13 C15 1.4649(18)
C13 C14 1.5174(19)
C14 O4 1.4205(17)
C14 H14A 0.9900
C14 H14B 0.9900
C15 C16 1.3599(19)
C15 C18 1.5194(18)
C16 C17 1.5388(19)
C17 O2 1.4370(16)
C17 C18 1.5319(19)
C18 O1 1.4311(16)
C18 H18 1.0000
C19 O2 1.4318(16)
C19 O1 1.4503(16)
C19 C20 1.509(2)
C19 C21 1.515(2)
C20 H20A 0.9800
C20 H20B 0.9800
C20 H20C 0.9800
C21 H21A 0.9800
C21 H21B 0.9800
C21 H21C 0.9800
O3 H3O 0.90(2)
O4 H4O 0.87(2)

loop_
_geom_hbond_atom_site_label_D
_geom_hbond_atom_site_label_H
_geom_hbond_atom_site_label_A
_geom_hbond_distance_DH
_geom_hbond_distance_HA
_geom_hbond_distance_DA
_geom_hbond_angle_DHA
_geom_hbond_site_symmetry_A
O3 H3O O4 0.90(2) 1.94(2) 2.8240(15) 163.9(18) 4_465
O4 H4O O1 0.87(2) 1.89(2) 2.7669(14) 176(2) 4_565

loop_
_geom_torsion_atom_site_label_1
_geom_torsion_atom_site_label_2
_geom_torsion_atom_site_label_3
_geom_torsion_atom_site_label_4
_geom_torsion
C17 C1 C2 C3 -43.52(18)
C1 C2 C3 C4 -35.37(19)
C2 C3 C4 C5 94.45(16)
C3 C4 C5 C16 -67.55(15)
C3 C4 C5 C6 167.78(12)
C16 C5 C6 C10 70.58(13)
C4 C5 C6 C10 -164.96(12)
C16 C5 C6 C7 -165.36(11)
C4 C5 C6 C7 -40.90(17)
C10 C6 C7 O3 -168.51(11)
C5 C6 C7 O3 67.98(14)
C10 C6 C7 C9 -52.00(15)
C5 C6 C7 C9 -175.52(12)
C10 C6 C7 C8 71.00(15)
C5 C6 C7 C8 -52.52(16)
C5 C6 C10 C11 -97.18(17)
C7 C6 C10 C11 134.74(15)
C6 C10 C11 C12 5.2(2)
C10 C11 C12 C13 44.9(2)
C11 C12 C13 C15 2.4(2)
C11 C12 C13 C14 175.26(13)
C12 C13 C14 O4 2.5(2)
C15 C13 C14 O4 176.29(12)
C12 C13 C15 C16 -33.1(3)
C14 C13 C15 C16 153.45(17)
C12 C13 C15 C18 147.26(14)
C14 C13 C15 C18 -26.17(18)
C13 C15 C16 C5 -8.5(3)
C18 C15 C16 C5 171.18(15)
C13 C15 C16 C17 -178.71(17)
C18 C15 C16 C17 0.99(11)
C4 C5 C16 C15 -129.45(17)
C6 C5 C16 C15 0.1(2)
C4 C5 C16 C17 37.88(18)
C6 C5 C16 C17 167.42(12)
C2 C1 C17 O2 -61.64(15)
C2 C1 C17 C18 177.81(12)
C2 C1 C17 C16 76.00(16)
C15 C16 C17 O2 -105.76(12)
C5 C16 C17 O2 82.84(17)
C15 C16 C17 C1 119.43(12)
C5 C16 C17 C1 -51.97(18)
C15 C16 C17 C18 -0.98(10)
C5 C16 C17 C18 -172.38(13)
C16 C15 C18 O1 105.83(12)
C13 C15 C18 O1 -74.41(17)
C16 C15 C18 C17 -0.99(11)
C13 C15 C18 C17 178.77(13)
O2 C17 C18 O1 0.23(13)
C1 C17 C18 O1 123.42(12)
C16 C17 C18 O1 -116.60(10)
O2 C17 C18 C15 117.71(10)
C1 C17 C18 C15 -119.11(12)
C16 C17 C18 C15 0.88(9)
C15 C18 O1 C19 -82.00(14)
C17 C18 O1 C19 13.32(13)
O2 C19 O1 C18 -21.97(13)
C20 C19 O1 C18 -137.95(11)
C21 C19 O1 C18 98.84(13)
O1 C19 O2 C17 22.35(13)
C20 C19 O2 C17 138.03(11)
C21 C19 O2 C17 -97.94(13)
C1 C17 O2 C19 -142.40(11)
C18 C17 O2 C19 -13.97(13)
C16 C17 O2 C19 79.43(14)
